data_7719992
loop_
_publ_author_name
'Ji, Bingheng'
'Chu, Chu'
'Zhang, Bingbing'
'Wang, Jian'

_publ_section_title
;
 A one-pot method in water to synthesize a new cyanurate
 K(H<sub>2</sub>C<sub>3</sub>N<sub>3</sub>O<sub>3</sub>)&#xb7;H<sub>2</sub>O
 with large birefringence.
;
_journal_name_full 'Dalton transactions (Cambridge, England : 2003)'
_journal_paper_doi 10.1039/d5dt02404h
_journal_year 2025
_chemical_formula_moiety 'C3 H4 K N3 O4'
_chemical_formula_sum 'C3 H4 K N3 O4'
_chemical_formula_weight 185.19
_space_group_crystal_system monoclinic
_space_group_IT_number 12
_space_group_name_Hall '-C 2y'
_space_group_name_H-M_alt 'C 1 2/m 1'
_atom_sites_solution_hydrogens difmap
_atom_sites_solution_primary dual
_audit_creation_date 2025-06-21
_audit_creation_method
;
Olex2 1.5-ac6-018
(compiled 2024.02.14 svn.r2f8d729c for Rigaku Oxford Diffraction, GUI svn.r6920)
;
_audit_update_record
;
2025-10-07 deposited with the CCDC.	2025-11-14 downloaded from the CCDC.
;
_cell_angle_alpha 90
_cell_angle_beta 103.765(5)
_cell_angle_gamma 90
_cell_formula_units_Z 8
_cell_length_a 11.0268(5)
_cell_length_b 16.3686(5)
_cell_length_c 7.1958(4)
_cell_measurement_reflns_used 4690
_cell_measurement_temperature 293(2)
_cell_measurement_theta_max 30.5110
_cell_measurement_theta_min 2.2760
_cell_volume 1261.49(10)
_computing_cell_refinement 'CrysAlisPro 1.171.43.143a (Rigaku OD, 2024)'
_computing_data_collection 'CrysAlisPro system (CCD 43.144a 64-bit (release 23-01-2025))'
_computing_data_reduction 'CrysAlisPro 1.171.43.143a (Rigaku OD, 2024)'
_computing_molecular_graphics 'Olex2 1.5-ac6-018 (Dolomanov et al., 2009)'
_computing_publication_material 'Olex2 1.5-ac6-018 (Dolomanov et al., 2009)'
_computing_structure_refinement 'XL  (Sheldrick, 2008)'
_computing_structure_solution 'SHELXT 2018/2 (Sheldrick, 2018)'
_diffrn_ambient_temperature 293(2)
_diffrn_detector 'Hybrid Pixel Array Detector'
_diffrn_detector_area_resol_mean 10.0000
_diffrn_measured_fraction_theta_full 0.993
_diffrn_measured_fraction_theta_max 0.961
_diffrn_measurement_details
;
List of Runs (angles in degrees, time in seconds):

  # Type    Start    End  Width  t~exp~   \w     \q     \k     \f   Frames
#--------------------------------------------------------------------------
  1  \w     70.00 101.00   0.50   19.00    --   20.00  54.00-147.89   62
  2  \w    -72.00  67.00   0.50   19.00    --   20.00  54.00  14.82  278
  3  \w     75.00 109.00   0.50   19.00    --   20.00  54.00  14.82   68
  4  \w    -74.00 -36.00   0.50   19.00    --   20.00  54.00 -35.36   76
  5  \w      3.00  30.00   0.50   19.00    --   20.00  54.00 -35.36   54
  6  \w     31.00 110.00   0.50   19.00    --   20.00  54.00 -35.36  158
  7  \w    -66.00 -41.00   0.50   19.00    --   20.00  54.00 -29.26   50
  8  \w    -33.00   2.00   0.50   19.00    --   20.00  54.00 -29.26   70
  9  \w     85.00 110.00   0.50   19.00    --   20.00  54.00 -29.26   50
 10  \w    -71.00 106.00   0.50   19.00    --   20.00  54.00 150.00  354
 11  \w    -71.00 -41.00   0.50   19.00    --   20.00  54.00 120.00   60
 12  \w    -26.00  29.00   0.50   19.00    --   20.00  54.00 120.00  110
 13  \w     47.00 109.00   0.50   19.00    --   20.00  54.00 120.00  124
 14  \w    -55.00 -22.00   0.50   19.00    --   20.00  54.00-120.00   66
 15  \w    -10.00 110.00   0.50   19.00    --   20.00  54.00-120.00  240
 16  \w    -64.00 -23.00   0.50   19.00    --   20.00  54.00-180.00   82
 17  \w     -4.00  38.00   0.50   19.00    --   20.00  54.00-180.00   84
 18  \w     67.00 107.00   0.50   19.00    --   20.00  54.00-180.00   80
 19  \w    -70.00 -44.00   0.50   19.00    --   20.00  54.00 -60.00   52
 20  \w    -24.00 110.00   0.50   19.00    --   20.00  54.00 -60.00  268
 21  \w    -71.00 -43.00   0.50   19.00    --   20.00  54.00  90.00   56
 22  \w    -21.00 107.00   0.50   19.00    --   20.00  54.00  90.00  256
 23  \w    -67.00 -42.00   0.50   19.00    --   20.00  54.00  30.00   50
 24  \w      1.00 110.00   0.50   19.00    --   20.00  54.00  30.00  218
 25  \w    -59.00  42.00   0.50   19.00    --   20.00  54.00-147.89  202
;
_diffrn_measurement_device 'two-circle diffractometer'
_diffrn_measurement_device_type 'XtaLAB Mini II'
_diffrn_measurement_method '\w scans'
_diffrn_orient_matrix_type 'CrysAlisPro convention (1999,Acta A55,543-557)'
_diffrn_orient_matrix_UB_11 0.0145041000
_diffrn_orient_matrix_UB_12 -0.0305546000
_diffrn_orient_matrix_UB_13 0.0717294000
_diffrn_orient_matrix_UB_21 0.0157465000
_diffrn_orient_matrix_UB_22 0.0307288000
_diffrn_orient_matrix_UB_23 0.0711885000
_diffrn_orient_matrix_UB_31 -0.0627043000
_diffrn_orient_matrix_UB_32 0.0006489000
_diffrn_orient_matrix_UB_33 0.0088714000
_diffrn_radiation_monochromator graphite
_diffrn_radiation_probe x-ray
_diffrn_radiation_type 'Mo K\a'
_diffrn_radiation_wavelength 0.71073
_diffrn_reflns_av_R_equivalents 0.0376
_diffrn_reflns_av_unetI/netI 0.0263
_diffrn_reflns_Laue_measured_fraction_full 0.993
_diffrn_reflns_Laue_measured_fraction_max 0.961
_diffrn_reflns_limit_h_max 15
_diffrn_reflns_limit_h_min -14
_diffrn_reflns_limit_k_max 23
_diffrn_reflns_limit_k_min -23
_diffrn_reflns_limit_l_max 10
_diffrn_reflns_limit_l_min -10
_diffrn_reflns_number 17874
_diffrn_reflns_point_group_measured_fraction_full 0.993
_diffrn_reflns_point_group_measured_fraction_max 0.961
_diffrn_reflns_theta_full 25.242
_diffrn_reflns_theta_max 30.625
_diffrn_reflns_theta_min 2.272
_diffrn_source 'fine-focus sealed X-ray tube'
_diffrn_source_type 'Rigaku (Mo) X-ray Source'
_exptl_absorpt_coefficient_mu 0.809
_exptl_absorpt_correction_T_max 1.00000
_exptl_absorpt_correction_T_min 0.95125
_exptl_absorpt_correction_type multi-scan
_exptl_absorpt_process_details
;
CrysAlisPro 1.171.43.143a (Rigaku Oxford Diffraction, 2024)
Empirical absorption correction using spherical harmonics,
implemented in SCALE3 ABSPACK scaling algorithm.
;
_exptl_crystal_colour Translucent
_exptl_crystal_density_diffrn 1.950
_exptl_crystal_description block
_exptl_crystal_F_000 752
_refine_diff_density_max 0.615
_refine_diff_density_min -0.331
_refine_diff_density_rms 0.075
_refine_ls_extinction_method none
_refine_ls_goodness_of_fit_ref 1.030
_refine_ls_hydrogen_treatment refall
_refine_ls_matrix_type full
_refine_ls_number_parameters 125
_refine_ls_number_reflns 1945
_refine_ls_number_restraints 0
_refine_ls_restrained_S_all 1.030
_refine_ls_R_factor_all 0.0634
_refine_ls_R_factor_gt 0.0384
_refine_ls_shift/su_max 0.000
_refine_ls_shift/su_mean 0.000
_refine_ls_structure_factor_coef Fsqd
_refine_ls_weighting_details 'w=1/[\s^2^(Fo^2^)+(0.0617P)^2^+0.5370P] where P=(Fo^2^+2Fc^2^)/3'
_refine_ls_weighting_scheme calc
_refine_ls_wR_factor_gt 0.1005
_refine_ls_wR_factor_ref 0.1108
_reflns_Friedel_coverage 0.000
_reflns_number_gt 1372
_reflns_number_total 1945
_reflns_threshold_expression 'I > 2\s(I)'
_cod_data_source_file d5dt02404h2.cif
_cod_data_source_block bj-920
_cod_database_code 7719992
_shelx_shelxl_version_number 2019/1
_chemical_oxdiff_formula KCNOH
_shelx_space_group_comment
;
The symmetry employed for this shelxl refinement is uniquely defined
by the following loop, which should always be used as a source of
symmetry information in preference to the above space-group names.
They are only intended as comments.
;
_olex2_refinement_description
;
;
_olex2_submission_special_instructions 'No special instructions were received'
_oxdiff_exptl_absorpt_empirical_details
;
Empirical correction (ABSPACK) includes:
- Absorption correction using spherical harmonics
- Frame scaling
;
_oxdiff_exptl_absorpt_empirical_full_max 1.120
_oxdiff_exptl_absorpt_empirical_full_min 0.922

loop_
_space_group_symop_operation_xyz
'x, y, z'
'-x, y, -z'
'x+1/2, y+1/2, z'
'-x+1/2, y+1/2, -z'
'-x, -y, -z'
'x, -y, z'
'-x+1/2, -y+1/2, -z'
'x+1/2, -y+1/2, z'

loop_
_atom_site_label
_atom_site_type_symbol
_atom_site_fract_x
_atom_site_fract_y
_atom_site_fract_z
_atom_site_U_iso_or_equiv
_atom_site_adp_type
_atom_site_occupancy
_atom_site_site_symmetry_order
_atom_site_calc_flag
_atom_site_refinement_flags_posn
_atom_site_refinement_flags_adp
_atom_site_refinement_flags_occupancy
_atom_site_disorder_assembly
_atom_site_disorder_group
K001 K 0.92440(5) 0.500000 0.25492(8) 0.03090(17) Uani 1 2 d S T P . .
K002 K 0.58053(6) 0.500000 0.25766(9) 0.03472(18) Uani 1 2 d S T P . .
O003 O 0.30310(11) 0.13506(7) -0.18914(19) 0.0311(3) Uani 1 1 d . . . . .
O004 O 0.500000 0.60415(11) 0.500000 0.0346(4) Uani 1 2 d S T P . .
O005 O 0.6955(2) 0.500000 -0.0348(4) 0.0386(5) Uani 1 2 d S T P . .
O006 O 0.500000 0.37313(11) 0.000000 0.0369(5) Uani 1 2 d S T P . .
O007 O 0.8060(2) 0.500000 0.5507(4) 0.0375(5) Uani 1 2 d S T P . .
O008 O 0.69384(12) 0.84276(8) 0.6990(2) 0.0348(3) Uani 1 1 d . . . . .
N009 N 0.500000 0.85047(12) 0.500000 0.0263(4) Uani 1 2 d S T P . .
N00A N 0.500000 0.12690(12) 0.000000 0.0249(4) Uani 1 2 d S T P . .
N00B N 0.40074(14) 0.25363(9) -0.0955(2) 0.0262(3) Uani 1 1 d . . . . .
N00C N 0.59829(14) 0.72391(10) 0.5957(2) 0.0283(3) Uani 1 1 d . . . . .
C00D C 0.39972(16) 0.16978(10) -0.0960(2) 0.0231(4) Uani 1 1 d . . . . .
C00E C 0.500000 0.67876(15) 0.500000 0.0249(5) Uani 1 2 d S T P . .
C00F C 0.500000 0.29919(14) 0.000000 0.0250(5) Uani 1 2 d S T P . .
C00G C 0.59953(16) 0.80846(10) 0.5998(2) 0.0247(4) Uani 1 1 d . . . . .
H00B H 0.3382(18) 0.2837(13) -0.153(3) 0.029(5) Uiso 1 1 d . . . . .
H00C H 0.661(2) 0.6960(15) 0.659(3) 0.043(7) Uiso 1 1 d . . . . .
H005 H 0.718(2) 0.5330(14) -0.079(3) 0.043(8) Uiso 1 1 d . . . . .
H007 H 0.7976(19) 0.5327(13) 0.608(3) 0.031(6) Uiso 1 1 d . . . . .

loop_
_atom_site_aniso_label
_atom_site_aniso_U_11
_atom_site_aniso_U_22
_atom_site_aniso_U_33
_atom_site_aniso_U_23
_atom_site_aniso_U_13
_atom_site_aniso_U_12
K001 0.0358(3) 0.0230(3) 0.0334(3) 0.000 0.0072(2) 0.000
K002 0.0466(4) 0.0261(3) 0.0325(3) 0.000 0.0114(3) 0.000
O003 0.0272(6) 0.0207(6) 0.0400(8) -0.0016(5) -0.0026(6) -0.0039(5)
O004 0.0409(11) 0.0197(9) 0.0412(11) 0.000 0.0060(9) 0.000
O005 0.0530(14) 0.0216(11) 0.0470(13) 0.000 0.0233(11) 0.000
O006 0.0360(10) 0.0171(9) 0.0504(12) 0.000 -0.0043(9) 0.000
O007 0.0533(14) 0.0206(10) 0.0419(12) 0.000 0.0181(10) 0.000
O008 0.0295(7) 0.0225(7) 0.0445(8) -0.0025(6) -0.0067(6) -0.0003(5)
N009 0.0248(10) 0.0187(10) 0.0324(11) 0.000 0.0011(8) 0.000
N00A 0.0246(10) 0.0194(10) 0.0281(10) 0.000 0.0012(8) 0.000
N00B 0.0239(8) 0.0178(7) 0.0322(8) 0.0004(6) -0.0025(6) 0.0008(6)
N00C 0.0266(8) 0.0193(7) 0.0352(8) 0.0013(6) -0.0001(6) 0.0028(6)
C00D 0.0263(8) 0.0173(8) 0.0250(8) 0.0000(6) 0.0049(6) -0.0016(6)
C00E 0.0292(13) 0.0191(11) 0.0261(12) 0.000 0.0062(10) 0.000
C00F 0.0262(12) 0.0182(11) 0.0290(12) 0.000 0.0034(9) 0.000
C00G 0.0262(8) 0.0182(8) 0.0288(9) -0.0011(6) 0.0045(7) 0.0001(6)

loop_
_atom_type_symbol
_atom_type_description
_atom_type_scat_dispersion_real
_atom_type_scat_dispersion_imag
_atom_type_scat_source
C C 0.0033 0.0016 'International Tables Vol C Tables 4.2.6.8 and 6.1.1.4'
H H 0.0000 0.0000 'International Tables Vol C Tables 4.2.6.8 and 6.1.1.4'
K K 0.2009 0.2494 'International Tables Vol C Tables 4.2.6.8 and 6.1.1.4'
N N 0.0061 0.0033 'International Tables Vol C Tables 4.2.6.8 and 6.1.1.4'
O O 0.0106 0.0060 'International Tables Vol C Tables 4.2.6.8 and 6.1.1.4'

loop_
_geom_angle_atom_site_label_1
_geom_angle_atom_site_label_2
_geom_angle_atom_site_label_3
_geom_angle
_geom_angle_site_symmetry_1
_geom_angle_site_symmetry_3
_geom_angle_publ_flag
O005 K001 K001 148.54(6) . 5_766 ?
O005 K001 O007 162.27(8) . 5_766 ?
O005 K001 O008 75.20(3) . 7_666 ?
O005 K001 O008 75.20(3) . 4_646 ?
O005 K001 N009 119.90(3) . 3_545 ?
O005 K001 N009 119.90(3) . 7_666 ?
O005 K001 N00A 83.14(4) . 3 ?
O005 K001 N00A 83.14(4) . 7_655 ?
O005 K001 C00G 96.10(4) . 7_666 ?
O005 K001 C00G 96.10(4) . 4_646 ?
O007 K001 K001 54.82(5) . 5_766 ?
O007 K001 K001 49.18(5) 5_766 5_766 ?
O007 K001 O005 93.73(7) . . ?
O007 K001 O007 104.00(6) . 5_766 ?
O007 K001 O008 66.90(3) . 4_646 ?
O007 K001 O008 66.90(3) . 7_666 ?
O007 K001 N009 70.33(3) . 3_545 ?
O007 K001 N009 67.55(3) 5_766 3_545 ?
O007 K001 N009 70.33(3) . 7_666 ?
O007 K001 N009 67.55(3) 5_766 7_666 ?
O007 K001 N00A 136.19(3) . 7_655 ?
O007 K001 N00A 84.02(4) 5_766 7_655 ?
O007 K001 N00A 84.02(4) 5_766 3 ?
O007 K001 N00A 136.19(3) . 3 ?
O007 K001 C00G 70.72(3) . 7_666 ?
O007 K001 C00G 70.72(3) . 4_646 ?
O007 K001 C00G 89.85(4) 5_766 4_646 ?
O007 K001 C00G 89.85(4) 5_766 7_666 ?
O008 K001 K001 90.23(3) 7_666 5_766 ?
O008 K001 K001 90.23(3) 4_646 5_766 ?
O008 K001 O007 111.60(3) 7_666 5_766 ?
O008 K001 O007 111.60(3) 4_646 5_766 ?
O008 K001 O008 122.24(6) 4_646 7_666 ?
O008 K001 N009 44.91(3) 4_646 3_545 ?
O008 K001 N009 135.48(4) 4_646 7_666 ?
O008 K001 N009 135.48(4) 7_666 3_545 ?
O008 K001 N009 44.91(3) 7_666 7_666 ?
O008 K001 N00A 149.95(4) 7_666 7_655 ?
O008 K001 N00A 149.95(4) 4_646 3 ?
O008 K001 N00A 70.11(4) 4_646 7_655 ?
O008 K001 N00A 70.11(4) 7_666 3 ?
O008 K001 C00G 135.85(5) 4_646 7_666 ?
O008 K001 C00G 135.85(5) 7_666 4_646 ?
O008 K001 C00G 21.75(4) 7_666 7_666 ?
O008 K001 C00G 21.75(4) 4_646 4_646 ?
N009 K001 K001 54.25(2) 7_666 5_766 ?
N009 K001 K001 54.25(2) 3_545 5_766 ?
N009 K001 N009 108.49(5) 7_666 3_545 ?
N009 K001 N00A 73.67(3) 3_545 7_655 ?
N009 K001 N00A 146.76(3) 3_545 3 ?
N009 K001 N00A 146.76(3) 7_666 7_655 ?
N009 K001 N00A 73.67(3) 7_666 3 ?
N009 K001 C00G 23.84(3) 7_666 7_666 ?
N009 K001 C00G 23.84(3) 3_545 4_646 ?
N009 K001 C00G 127.67(4) 7_666 4_646 ?
N009 K001 C00G 127.67(4) 3_545 7_666 ?
N00A K001 K001 118.37(2) 7_655 5_766 ?
N00A K001 K001 118.37(2) 3 5_766 ?
N00A K001 N00A 87.02(6) 7_655 3 ?
N00A K001 C00G 153.09(5) 7_655 7_666 ?
N00A K001 C00G 153.09(5) 3 4_646 ?
N00A K001 C00G 66.25(4) 7_655 4_646 ?
N00A K001 C00G 66.25(4) 3 7_666 ?
C00G K001 K001 74.94(3) 7_666 5_766 ?
C00G K001 K001 74.94(3) 4_646 5_766 ?
C00G K001 C00G 140.12(6) 7_666 4_646 ?
K001 K002 K002 127.86(3) . 5_666 ?
K002 K002 K001 103.65(3) 5_665 . ?
K002 K002 K002 128.49(3) 5_665 5_666 ?
O004 K002 K001 118.67(2) . . ?
O004 K002 K001 118.67(2) 5_666 . ?
O004 K002 K002 119.12(3) . 5_665 ?
O004 K002 K002 119.12(3) 5_666 5_665 ?
O004 K002 K002 38.58(3) 5_666 5_666 ?
O004 K002 K002 38.58(3) . 5_666 ?
O004 K002 O004 77.16(6) 5_666 . ?
O004 K002 O005 84.35(4) . 5_665 ?
O004 K002 O005 84.35(4) 5_666 5_665 ?
O004 K002 O006 142.11(3) 5_666 5_665 ?
O004 K002 O006 81.90(3) 5_666 . ?
O004 K002 O006 81.90(3) . 5_665 ?
O004 K002 O006 142.11(3) . . ?
O004 K002 O007 83.49(4) . . ?
O004 K002 O007 83.49(4) 5_666 . ?
O005 K002 K001 48.85(6) . . ?
O005 K002 K001 149.38(5) 5_665 . ?
O005 K002 K002 54.80(6) . 5_665 ?
O005 K002 K002 45.73(5) 5_665 5_665 ?
O005 K002 K002 82.76(5) 5_665 5_666 ?
O005 K002 K002 176.71(6) . 5_666 ?
O005 K002 O004 141.30(3) . 5_666 ?
O005 K002 O004 141.30(3) . . ?
O005 K002 O005 100.53(7) . 5_665 ?
O005 K002 O006 67.41(4) . . ?
O005 K002 O006 67.41(4) . 5_665 ?
O005 K002 O007 95.04(7) . . ?
O006 K002 K001 99.045(17) 5_665 . ?
O006 K002 K001 99.045(17) . . ?
O006 K002 K002 114.50(2) . 5_666 ?
O006 K002 K002 114.50(2) 5_665 5_666 ?
O006 K002 K002 48.22(3) 5_665 5_665 ?
O006 K002 K002 48.22(3) . 5_665 ?
O006 K002 O005 62.29(3) . 5_665 ?
O006 K002 O005 62.29(3) 5_665 5_665 ?
O006 K002 O006 96.44(5) 5_665 . ?
O006 K002 O007 125.18(3) 5_665 . ?
O006 K002 O007 125.17(3) . . ?
O007 K002 K001 46.19(5) . . ?
O007 K002 K002 149.84(6) . 5_665 ?
O007 K002 K002 81.67(5) . 5_666 ?
O007 K002 O005 164.42(8) . 5_665 ?
K002 O004 K002 102.84(6) 5_666 . ?
C00E O004 K002 128.58(3) . 5_666 ?
C00E O004 K002 128.58(3) . . ?
K001 O005 K002 165.37(10) . 5_665 ?
K002 O005 K001 85.91(7) . . ?
K002 O005 K002 79.47(7) . 5_665 ?
K002 O006 K002 83.56(5) 5_665 . ?
C00F O006 K002 138.22(3) . . ?
C00F O006 K002 138.22(3) . 5_665 ?
K001 O007 K001 76.00(6) . 5_766 ?
K001 O007 K002 85.32(7) . . ?
K002 O007 K001 161.32(10) . 5_766 ?
C00G O008 K001 97.29(11) . 7_666 ?
K001 N009 K001 71.51(5) 7_666 3_455 ?
C00G N009 K001 143.33(10) 2_656 7_666 ?
C00G N009 K001 91.47(9) 2_656 3_455 ?
C00G N009 K001 143.33(10) . 3_455 ?
C00G N009 K001 91.47(9) . 7_666 ?
C00G N009 C00G 118.7(2) . 2_656 ?
K001 N00A K001 92.98(6) 7_655 3_445 ?
C00D N00A K001 110.92(8) 2_655 7_655 ?
C00D N00A K001 110.93(8) . 3_445 ?
C00D N00A K001 110.95(8) . 7_655 ?
C00D N00A K001 110.95(8) 2_655 3_445 ?
C00D N00A C00D 117.5(2) 2_655 . ?
C00F N00B C00D 123.49(16) . . ?
C00E N00C C00G 123.93(16) . . ?
O003 C00D N00A 121.74(16) . . ?
O003 C00D N00B 117.42(16) . . ?
N00A C00D N00B 120.84(16) . . ?
O004 C00E N00C 123.01(11) . . ?
O004 C00E N00C 123.01(11) . 2_656 ?
N00C C00E N00C 114.0(2) 2_656 . ?
O006 C00F N00B 123.06(11) . 2_655 ?
O006 C00F N00B 123.06(11) . . ?
N00B C00F N00B 113.9(2) 2_655 . ?
O008 C00G K001 60.95(9) . 7_666 ?
O008 C00G N009 122.54(16) . . ?
O008 C00G N00C 117.73(16) . . ?
N009 C00G K001 64.69(9) . 7_666 ?
N009 C00G N00C 119.72(16) . . ?
N00C C00G K001 160.99(13) . 7_666 ?

loop_
_geom_bond_atom_site_label_1
_geom_bond_atom_site_label_2
_geom_bond_distance
_geom_bond_site_symmetry_2
_geom_bond_publ_flag
K001 K001 3.5244(12) 5_766 ?
K001 O005 2.866(3) . ?
K001 O007 2.749(3) . ?
K001 O007 2.969(3) 5_766 ?
K001 O008 2.9394(13) 4_646 ?
K001 O008 2.9394(13) 7_666 ?
K001 N009 3.0160(17) 3_545 ?
K001 N009 3.0160(17) 7_666 ?
K001 N00A 3.0170(14) 3 ?
K001 N00A 3.0170(14) 7_655 ?
K001 C00G 3.3351(17) 4_646 ?
K001 C00G 3.3351(17) 7_666 ?
K002 K002 4.2739(12) 5_666 ?
K002 K002 3.7108(12) 5_665 ?
K002 O004 2.7336(12) 5_666 ?
K002 O004 2.7336(12) . ?
K002 O005 3.084(3) 5_665 ?
K002 O005 2.703(3) . ?
K002 O006 2.7848(14) 5_665 ?
K002 O006 2.7848(14) . ?
K002 O007 2.852(3) . ?
O003 C00D 1.252(2) . ?
O004 C00E 1.221(3) . ?
O006 C00F 1.210(3) . ?
O008 C00G 1.246(2) . ?
N009 C00G 1.3483(19) . ?
N009 C00G 1.3484(19) 2_656 ?
N00A C00D 1.3523(19) 2_655 ?
N00A C00D 1.3523(19) . ?
N00B C00D 1.373(2) . ?
N00B C00F 1.3669(19) . ?
N00C C00E 1.356(2) . ?
N00C C00G 1.384(2) . ?
